data_2235098
loop_
_publ_author_name
'Fun, Hoong-Kun'
'Arshad, Suhana'
'Sarojini, B. K.'
'Imran, U. A.'
'Krishna, B.G.'

_publ_section_title
;
 3-Benzyl-7-(2,4-dichlorophenyl)-4<i>H</i>-1,3,4-thiadiazolo[2,3-<i>c</i>][1,2,4]triazin-4-one
;
_journal_coeditor_code IS5127
_journal_issue 6
_journal_name_full 'Acta Crystallographica Section E'
_journal_page_first o1736
_journal_page_last o1737
_journal_paper_doi 10.1107/S1600536812021253
_journal_volume 68
_journal_year 2012
_chemical_formula_iupac 'C17 H10 Cl2 N4 O S'
_chemical_formula_moiety 'C17 H10 Cl2 N4 O S'
_chemical_formula_sum 'C17 H10 Cl2 N4 O S'
_chemical_formula_weight 389.25
_chemical_name_systematic
;
3-Benzyl-7-(2,4-dichlorophenyl)-4<i>H</i>-1,3,4-
thiadiazolo[2,3-<i>c</i>][1,2,4]triazin-4-one
;
_space_group_IT_number 2
_symmetry_cell_setting triclinic
_symmetry_space_group_name_Hall '-P 1'
_symmetry_space_group_name_H-M 'P -1'
_atom_sites_solution_hydrogens geom
_atom_sites_solution_primary direct
_atom_sites_solution_secondary difmap
_audit_creation_method SHELXL-97
_cell_angle_alpha 70.620(2)
_cell_angle_beta 85.956(2)
_cell_angle_gamma 83.063(2)
_cell_formula_units_Z 2
_cell_length_a 4.49610(10)
_cell_length_b 13.4412(5)
_cell_length_c 14.4588(5)
_cell_measurement_reflns_used 5482
_cell_measurement_temperature 100.0(10)
_cell_measurement_theta_max 31.46
_cell_measurement_theta_min 2.54
_cell_volume 817.81(5)
_computing_cell_refinement 'SAINT (Bruker, 2009)'
_computing_data_collection 'APEX2 (Bruker, 2009)'
_computing_data_reduction 'SAINT (Bruker, 2009)'
_computing_molecular_graphics 'SHELXTL (Sheldrick, 2008)'
_computing_publication_material
;
SHELXTL (Sheldrick, 2008) and PLATON (Spek, 2009)
;
_computing_structure_refinement 'SHELXTL (Sheldrick, 2008)'
_computing_structure_solution 'SHELXTL (Sheldrick, 2008)'
_diffrn_ambient_temperature 100.0(10)
_diffrn_measured_fraction_theta_full 0.991
_diffrn_measured_fraction_theta_max 0.991
_diffrn_measurement_device_type
;
Bruker SMART APEXII CCD area-detector
;
_diffrn_measurement_method '\f and \w scans'
_diffrn_radiation_monochromator graphite
_diffrn_radiation_source 'fine-focus sealed tube'
_diffrn_radiation_type MoK\a
_diffrn_radiation_wavelength 0.71073
_diffrn_reflns_av_R_equivalents 0.0526
_diffrn_reflns_av_sigmaI/netI 0.0879
_diffrn_reflns_limit_h_max 6
_diffrn_reflns_limit_h_min -6
_diffrn_reflns_limit_k_max 18
_diffrn_reflns_limit_k_min -18
_diffrn_reflns_limit_l_max 19
_diffrn_reflns_limit_l_min -18
_diffrn_reflns_number 8906
_diffrn_reflns_theta_full 28.49
_diffrn_reflns_theta_max 28.49
_diffrn_reflns_theta_min 2.53
_diffrn_standards_number 0
_exptl_absorpt_coefficient_mu 0.538
_exptl_absorpt_correction_T_max 0.9547
_exptl_absorpt_correction_T_min 0.8940
_exptl_absorpt_correction_type multi-scan
_exptl_absorpt_process_details '(<i>SADABS</i>; Bruker, 2009)'
_exptl_crystal_colour yellow
_exptl_crystal_density_diffrn 1.581
_exptl_crystal_density_method 'not measured'
_exptl_crystal_description block
_exptl_crystal_F_000 396
_exptl_crystal_size_max 0.21
_exptl_crystal_size_mid 0.10
_exptl_crystal_size_min 0.09
_refine_diff_density_max 0.418
_refine_diff_density_min -0.380
_refine_ls_extinction_method none
_refine_ls_goodness_of_fit_ref 1.037
_refine_ls_hydrogen_treatment constr
_refine_ls_matrix_type full
_refine_ls_number_parameters 281
_refine_ls_number_reflns 4086
_refine_ls_number_restraints 180
_refine_ls_restrained_S_all 1.019
_refine_ls_R_factor_all 0.1144
_refine_ls_R_factor_gt 0.0600
_refine_ls_shift/su_max 0.001
_refine_ls_shift/su_mean 0.000
_refine_ls_structure_factor_coef Fsqd
_refine_ls_weighting_details 'calc w=1/[\s^2^(Fo^2^)+(0.0449P)^2^+0.2058P] where P=(Fo^2^+2Fc^2^)/3'
_refine_ls_weighting_scheme calc
_refine_ls_wR_factor_gt 0.1066
_refine_ls_wR_factor_ref 0.1286
_reflns_number_gt 2479
_reflns_number_total 4086
_reflns_threshold_expression I>2\s(I)
_cod_data_source_file is5127.cif
_cod_data_source_block I
_cod_database_code 2235098
_cod_database_fobs_code 2235098

loop_
_symmetry_equiv_pos_as_xyz
'x, y, z'
'-x, -y, -z'

loop_
_atom_site_type_symbol
_atom_site_label
_atom_site_fract_x
_atom_site_fract_y
_atom_site_fract_z
_atom_site_U_iso_or_equiv
_atom_site_adp_type
_atom_site_calc_flag
_atom_site_refinement_flags
_atom_site_occupancy
_atom_site_symmetry_multiplicity
_atom_site_disorder_assembly
_atom_site_disorder_group
Cl Cl1 -0.1885(2) 1.03193(7) 1.30609(7) 0.0514(3) Uani d . 1 1 . .
Cl Cl2 -0.2647(2) 0.66171(7) 1.25574(6) 0.0410(3) Uani d . 1 1 . .
S S1 0.00839(17) 0.62886(7) 1.07446(5) 0.0301(2) Uani d . 1 1 . .
O O1 0.7716(5) 0.79090(18) 0.84041(16) 0.0380(6) Uani d . 1 1 . .
N N1 0.3542(6) 0.7790(2) 0.99367(18) 0.0301(6) Uani d . 1 1 . .
N N2 0.3951(5) 0.7091(2) 0.94181(18) 0.0284(6) Uani d . 1 1 . .
N N3 0.2316(5) 0.5525(2) 0.92944(17) 0.0321(7) Uani d . 1 1 . .
N N4 0.4208(5) 0.5638(2) 0.84780(18) 0.0330(7) Uani d . 1 1 . .
C C1 0.1722(7) 0.9123(3) 1.1014(2) 0.0338(8) Uani d . 1 1 . .
H H1A 0.3000 0.9339 1.0447 0.041 Uiso calc R 1 1 . .
C C2 0.0985(8) 0.9801(3) 1.1546(2) 0.0376(8) Uani d . 1 1 . .
H H2A 0.1744 1.0473 1.1351 0.045 Uiso calc R 1 1 . .
C C3 -0.0885(7) 0.9488(3) 1.2373(2) 0.0360(8) Uani d . 1 1 . .
C C4 -0.1976(7) 0.8511(3) 1.2661(2) 0.0354(8) Uani d . 1 1 . .
H H4A -0.3251 0.8301 1.3230 0.043 Uiso calc R 1 1 . .
C C5 -0.1205(7) 0.7840(3) 1.2119(2) 0.0296(7) Uani d . 1 1 . .
C C6 0.0653(7) 0.8122(3) 1.1278(2) 0.0292(7) Uani d . 1 1 . .
C C7 0.1560(7) 0.7466(3) 1.0647(2) 0.0281(7) Uani d . 1 1 . .
C C8 0.2259(7) 0.6250(3) 0.9714(2) 0.0294(7) Uani d . 1 1 . .
C C9 0.6039(7) 0.7215(3) 0.8630(2) 0.0309(8) Uani d . 1 1 . .
C C10 0.5922(7) 0.6403(3) 0.8173(2) 0.0313(8) Uani d . 1 1 A .
C C11 0.7890(7) 0.6472(3) 0.7261(2) 0.0371(9) Uani d . 1 1 . .
H H11A 0.9216 0.5801 0.7374 0.045 Uiso calc PR 0.509(8) 1 A 1
H H11B 0.9176 0.7053 0.7140 0.045 Uiso calc PR 0.509(8) 1 A 1
H H11C 0.9466 0.6944 0.7210 0.045 Uiso calc PR 0.491(8) 1 A 2
H H11D 0.8881 0.5759 0.7305 0.045 Uiso calc PR 0.491(8) 1 A 2
C C12 0.600(6) 0.6676(16) 0.6331(18) 0.020(3) Uani d PU 0.509(8) 1 A 1
C C13 0.4824(18) 0.7651(7) 0.5769(5) 0.0307(18) Uani d PU 0.509(8) 1 A 1
H H13A 0.5246 0.8266 0.5899 0.037 Uiso calc PR 0.509(8) 1 A 1
C C14 0.302(4) 0.7744(17) 0.5012(10) 0.044(3) Uani d PU 0.509(8) 1 A 1
H H14A 0.2146 0.8423 0.4631 0.053 Uiso calc PR 0.509(8) 1 A 1
C C15 0.248(3) 0.6858(12) 0.4802(8) 0.049(3) Uani d PU 0.509(8) 1 A 1
H H15A 0.1266 0.6927 0.4268 0.059 Uiso calc PR 0.509(8) 1 A 1
C C16 0.3718(17) 0.5854(7) 0.5380(5) 0.042(2) Uani d PU 0.509(8) 1 A 1
H H16A 0.3364 0.5239 0.5237 0.051 Uiso calc PR 0.509(8) 1 A 1
C C17 0.546(2) 0.5769(7) 0.6159(7) 0.034(2) Uani d PU 0.509(8) 1 A 1
H H17A 0.6267 0.5093 0.6569 0.041 Uiso calc PR 0.509(8) 1 A 1
C C12X 0.611(7) 0.6874(18) 0.6421(19) 0.023(3) Uani d PU 0.491(8) 1 A 2
C C13X 0.5639(18) 0.7976(7) 0.5985(6) 0.0300(18) Uani d PU 0.491(8) 1 A 2
H H13B 0.6560 0.8415 0.6253 0.036 Uiso calc PR 0.491(8) 1 A 2
C C14X 0.3859(17) 0.8449(7) 0.5171(5) 0.041(2) Uani d PU 0.491(8) 1 A 2
H H14B 0.3532 0.9199 0.4898 0.050 Uiso calc PR 0.491(8) 1 A 2
C C15X 0.256(4) 0.7806(18) 0.4761(10) 0.042(3) Uani d PU 0.491(8) 1 A 2
H H15B 0.1343 0.8127 0.4208 0.050 Uiso calc PR 0.491(8) 1 A 2
C C16X 0.302(3) 0.6708(13) 0.5142(7) 0.041(2) Uani d PU 0.491(8) 1 A 2
H H16B 0.2120 0.6277 0.4861 0.049 Uiso calc PR 0.491(8) 1 A 2
C C17X 0.483(2) 0.6257(8) 0.5948(7) 0.033(2) Uani d PU 0.491(8) 1 A 2
H H17B 0.5238 0.5507 0.6193 0.040 Uiso calc PR 0.491(8) 1 A 2

loop_
_atom_site_aniso_label
_atom_site_aniso_U_11
_atom_site_aniso_U_22
_atom_site_aniso_U_33
_atom_site_aniso_U_12
_atom_site_aniso_U_13
_atom_site_aniso_U_23
Cl1 0.0638(7) 0.0300(5) 0.0509(6) 0.0054(5) 0.0255(5) -0.0094(4)
Cl2 0.0471(5) 0.0458(6) 0.0308(5) -0.0175(4) 0.0167(4) -0.0126(4)
S1 0.0230(4) 0.0477(5) 0.0195(4) -0.0078(4) 0.0029(3) -0.0101(4)
O1 0.0324(13) 0.0363(14) 0.0368(13) -0.0029(11) 0.0121(10) -0.0035(11)
N1 0.0250(14) 0.0336(16) 0.0261(14) 0.0025(12) 0.0024(11) -0.0049(12)
N2 0.0209(13) 0.0383(16) 0.0228(13) 0.0010(12) 0.0022(11) -0.0076(12)
N3 0.0220(14) 0.059(2) 0.0178(13) -0.0098(14) 0.0029(10) -0.0146(13)
N4 0.0189(13) 0.065(2) 0.0189(13) -0.0113(14) 0.0041(10) -0.0174(13)
C1 0.0279(18) 0.0290(19) 0.0327(18) 0.0058(15) 0.0077(14) 0.0008(15)
C2 0.038(2) 0.0248(18) 0.0365(19) 0.0046(16) 0.0101(16) 0.0027(15)
C3 0.0323(19) 0.0298(19) 0.038(2) 0.0105(15) 0.0043(15) -0.0056(15)
C4 0.0338(19) 0.034(2) 0.0289(18) 0.0028(16) 0.0108(14) -0.0020(15)
C5 0.0270(17) 0.0313(18) 0.0253(16) -0.0021(15) 0.0027(13) -0.0031(14)
C6 0.0231(17) 0.0342(19) 0.0235(16) 0.0048(14) 0.0010(13) -0.0036(14)
C7 0.0210(16) 0.0343(19) 0.0219(16) 0.0001(14) -0.0002(12) -0.0007(13)
C8 0.0194(16) 0.050(2) 0.0169(15) -0.0035(15) -0.0006(12) -0.0079(14)
C9 0.0232(17) 0.040(2) 0.0215(16) 0.0038(16) 0.0003(13) -0.0014(14)
C10 0.0175(15) 0.054(2) 0.0195(15) -0.0005(16) -0.0001(12) -0.0087(15)
C11 0.0227(17) 0.064(3) 0.0236(17) -0.0066(17) 0.0083(13) -0.0135(17)
C12 0.019(5) 0.034(7) 0.011(4) 0.005(5) 0.002(3) -0.013(4)
C13 0.038(4) 0.035(4) 0.018(3) 0.000(3) 0.008(3) -0.010(3)
C14 0.033(6) 0.064(5) 0.020(6) 0.013(5) -0.002(4) 0.000(6)
C15 0.033(5) 0.080(7) 0.025(5) -0.002(5) -0.005(4) -0.007(5)
C16 0.048(4) 0.058(5) 0.029(4) -0.012(4) 0.013(3) -0.027(4)
C17 0.041(5) 0.035(5) 0.024(4) -0.004(4) 0.007(3) -0.006(4)
C12X 0.019(4) 0.035(7) 0.016(6) -0.008(5) 0.008(4) -0.011(4)
C13X 0.028(4) 0.036(4) 0.022(4) 0.003(3) 0.006(3) -0.008(3)
C14X 0.039(4) 0.051(5) 0.022(3) 0.005(4) 0.009(3) 0.000(3)
C15X 0.019(5) 0.083(7) 0.014(6) 0.009(5) 0.001(4) -0.010(6)
C16X 0.024(5) 0.074(6) 0.023(5) -0.004(5) 0.003(4) -0.015(5)
C17X 0.039(5) 0.042(5) 0.019(4) -0.005(4) 0.011(3) -0.012(4)

loop_
_atom_type_symbol
_atom_type_description
_atom_type_scat_dispersion_real
_atom_type_scat_dispersion_imag
_atom_type_scat_source
C C 0.0033 0.0016 'International Tables Vol C Tables 4.2.6.8 and 6.1.1.4'
H H 0.0000 0.0000 'International Tables Vol C Tables 4.2.6.8 and 6.1.1.4'
N N 0.0061 0.0033 'International Tables Vol C Tables 4.2.6.8 and 6.1.1.4'
O O 0.0106 0.0060 'International Tables Vol C Tables 4.2.6.8 and 6.1.1.4'
S S 0.1246 0.1234 'International Tables Vol C Tables 4.2.6.8 and 6.1.1.4'
Cl Cl 0.1484 0.1585 'International Tables Vol C Tables 4.2.6.8 and 6.1.1.4'

loop_
_geom_angle_atom_site_label_1
_geom_angle_atom_site_label_2
_geom_angle_atom_site_label_3
_geom_angle
C8 S1 C7 88.09(16)
C7 N1 N2 109.0(3)
C8 N2 N1 117.1(2)
C8 N2 C9 121.1(3)
N1 N2 C9 121.9(3)
C8 N3 N4 116.4(3)
C10 N4 N3 121.4(3)
C2 C1 C6 122.4(3)
C2 C1 H1A 118.8
C6 C1 H1A 118.8
C1 C2 C3 118.8(3)
C1 C2 H2A 120.6
C3 C2 H2A 120.6
C4 C3 C2 120.7(3)
C4 C3 Cl1 118.9(3)
C2 C3 Cl1 120.4(3)
C3 C4 C5 119.6(3)
C3 C4 H4A 120.2
C5 C4 H4A 120.2
C4 C5 C6 121.8(3)
C4 C5 Cl2 115.9(2)
C6 C5 Cl2 122.2(3)
C5 C6 C1 116.6(3)
C5 C6 C7 125.7(3)
C1 C6 C7 117.7(3)
N1 C7 C6 118.7(3)
N1 C7 S1 116.4(2)
C6 C7 S1 124.9(2)
N3 C8 N2 125.2(3)
N3 C8 S1 125.4(2)
N2 C8 S1 109.4(2)
O1 C9 N2 121.9(3)
O1 C9 C10 127.1(3)
N2 C9 C10 111.0(3)
N4 C10 C9 124.8(3)
N4 C10 C11 117.6(3)
C9 C10 C11 117.6(3)
C12X C11 C10 109.5(13)
C10 C11 C12 112.3(11)
C10 C11 H11A 109.2
C12 C11 H11A 109.2
C10 C11 H11B 109.2
C12 C11 H11B 109.2
H11A C11 H11B 107.9
C12X C11 H11C 109.8
C10 C11 H11C 109.8
C12X C11 H11D 109.8
C10 C11 H11D 109.8
H11C C11 H11D 108.2
C13 C12 C17 121.7(16)
C13 C12 C11 124.0(12)
C17 C12 C11 114.2(16)
C12 C13 C14 119.8(13)
C12 C13 H13A 120.1
C14 C13 H13A 120.1
C13 C14 C15 120.3(15)
C13 C14 H14A 119.9
C15 C14 H14A 119.9
C14 C15 C16 119.7(10)
C14 C15 H15A 120.1
C16 C15 H15A 120.1
C17 C16 C15 119.4(9)
C17 C16 H16A 120.3
C15 C16 H16A 120.3
C12 C17 C16 119.1(12)
C12 C17 H17A 120.5
C16 C17 H17A 120.5
C13X C12X C11 117.8(13)
C13X C12X C17X 116.3(19)
C11 C12X C17X 125.9(17)
C14X C13X C12X 122.0(12)
C14X C13X H13B 119.0
C12X C13X H13B 119.0
C13X C14X C15X 119.1(10)
C13X C14X H14B 120.4
C15X C14X H14B 120.4
C16X C15X C14X 121.5(11)
C16X C15X H15B 119.3
C14X C15X H15B 119.3
C15X C16X C17X 118.2(13)
C15X C16X H16B 120.9
C17X C16X H16B 120.9
C16X C17X C12X 122.7(14)
C16X C17X H17B 118.7
C12X C17X H17B 118.7

loop_
_geom_bond_atom_site_label_1
_geom_bond_atom_site_label_2
_geom_bond_distance
Cl1 C3 1.730(4)
Cl2 C5 1.741(3)
S1 C8 1.736(3)
S1 C7 1.749(3)
O1 C9 1.216(4)
N1 C7 1.306(4)
N1 N2 1.373(4)
N2 C8 1.371(4)
N2 C9 1.403(4)
N3 C8 1.305(4)
N3 N4 1.382(3)
N4 C10 1.299(4)
C1 C2 1.374(5)
C1 C6 1.406(4)
C1 H1A 0.9500
C2 C3 1.387(4)
C2 H2A 0.9500
C3 C4 1.379(5)
C4 C5 1.380(4)
C4 H4A 0.9500
C5 C6 1.395(4)
C6 C7 1.474(4)
C9 C10 1.458(5)
C10 C11 1.518(4)
C11 C12X 1.42(3)
C11 C12 1.57(2)
C11 H11A 0.9900
C11 H11B 0.9900
C11 H11C 0.9900
C11 H11D 0.9900
C12 C13 1.36(2)
C12 C17 1.375(18)
C13 C14 1.370(14)
C13 H13A 0.9500
C14 C15 1.37(3)
C14 H14A 0.9500
C15 C16 1.402(16)
C15 H15A 0.9500
C16 C17 1.382(12)
C16 H16A 0.9500
C17 H17A 0.9500
C12X C13X 1.40(2)
C12X C17X 1.425(19)
C13X C14X 1.395(10)
C13X H13B 0.9500
C14X C15X 1.40(2)
C14X H14B 0.9500
C15X C16X 1.39(3)
C15X H15B 0.9500
C16X C17X 1.391(14)
C16X H16B 0.9500
C17X H17B 0.9500

loop_
_geom_hbond_atom_site_label_D
_geom_hbond_atom_site_label_H
_geom_hbond_atom_site_label_A
_geom_hbond_site_symmetry_A
_geom_hbond_distance_DH
_geom_hbond_distance_HA
_geom_hbond_distance_DA
_geom_hbond_angle_DHA
_geom_hbond_publ_flag
C2 H2A O1 2_677 0.95 2.36 3.226(5) 151 yes

loop_
_geom_torsion_atom_site_label_1
_geom_torsion_atom_site_label_2
_geom_torsion_atom_site_label_3
_geom_torsion_atom_site_label_4
_geom_torsion
C7 N1 N2 C8 1.3(4)
C7 N1 N2 C9 -177.7(3)
C8 N3 N4 C10 2.7(4)
C6 C1 C2 C3 -0.1(5)
C1 C2 C3 C4 0.4(5)
C1 C2 C3 Cl1 -179.7(3)
C2 C3 C4 C5 -0.2(5)
Cl1 C3 C4 C5 179.8(3)
C3 C4 C5 C6 -0.2(5)
C3 C4 C5 Cl2 178.9(2)
C4 C5 C6 C1 0.4(5)
Cl2 C5 C6 C1 -178.6(2)
C4 C5 C6 C7 -179.1(3)
Cl2 C5 C6 C7 1.9(5)
C2 C1 C6 C5 -0.3(5)
C2 C1 C6 C7 179.3(3)
N2 N1 C7 C6 -177.3(3)
N2 N1 C7 S1 0.6(3)
C5 C6 C7 N1 -173.5(3)
C1 C6 C7 N1 7.0(4)
C5 C6 C7 S1 8.8(5)
C1 C6 C7 S1 -170.7(2)
C8 S1 C7 N1 -1.7(3)
C8 S1 C7 C6 176.0(3)
N4 N3 C8 N2 -1.2(5)
N4 N3 C8 S1 -180.0(2)
N1 N2 C8 N3 178.5(3)
C9 N2 C8 N3 -2.5(5)
N1 N2 C8 S1 -2.5(3)
C9 N2 C8 S1 176.5(2)
C7 S1 C8 N3 -178.9(3)
C7 S1 C8 N2 2.2(2)
C8 N2 C9 O1 -174.4(3)
N1 N2 C9 O1 4.5(5)
C8 N2 C9 C10 4.1(4)
N1 N2 C9 C10 -177.0(3)
N3 N4 C10 C9 -0.7(5)
N3 N4 C10 C11 -179.1(3)
O1 C9 C10 N4 175.7(3)
N2 C9 C10 N4 -2.7(4)
O1 C9 C10 C11 -5.8(5)
N2 C9 C10 C11 175.7(3)
N4 C10 C11 C12X 75.2(9)
C9 C10 C11 C12X -103.4(9)
N4 C10 C11 C12 62.9(9)
C9 C10 C11 C12 -115.7(8)
C10 C11 C12 C13 84(2)
C10 C11 C12 C17 -92.4(19)
C17 C12 C13 C14 0(3)
C11 C12 C13 C14 -175.2(18)
C12 C13 C14 C15 -2(3)
C13 C14 C15 C16 1(3)
C14 C15 C16 C17 0.4(19)
C13 C12 C17 C16 1(3)
C11 C12 C17 C16 177.5(13)
C15 C16 C17 C12 -1.9(19)
C10 C11 C12X C13X 87(2)
C10 C11 C12X C17X -95(2)
C11 C12X C13X C14X -178.3(14)
C17X C12X C13X C14X 4(3)
C12X C13X C14X C15X -1.6(19)
C13X C14X C15X C16X 0(2)
C14X C15X C16X C17X 0(2)
C15X C16X C17X C12X 3(2)
C13X C12X C17X C16X -5(3)
C11 C12X C17X C16X 177.7(18)
